data_7045757
loop_
_publ_author_name
'Sniekers, Jeroen'
'Geysens, Pieter'
'Vander Hoogerstraete, Tom'
'Van Meervelt, Luc'
'Fransaer, Jan'
'Binnemans, Koen'

_publ_section_title
;
 Cobalt(ii) liquid metal salts for high current density electrodeposition
 of cobalt.
;
_journal_issue 14
_journal_name_full 'Dalton transactions (Cambridge, England : 2003)'
_journal_page_first 4975
_journal_page_last 4986
_journal_paper_doi 10.1039/C8DT00283E
_journal_volume 47
_journal_year 2018
_chemical_formula_moiety 'C6 H24 Co N6, 2(C2 F6 N O4 S2)'
_chemical_formula_sum 'C10 H24 Co F12 N8 O8 S4'
_chemical_formula_weight 799.54
_space_group_crystal_system orthorhombic
_space_group_IT_number 60
_space_group_name_Hall '-P 2n 2ab'
_space_group_name_H-M_alt 'P b c n'
_symmetry_space_group_name_Hall '-P 2n 2ab'
_symmetry_space_group_name_H-M 'P b c n'
_atom_sites_solution_hydrogens geom
_atom_sites_solution_primary direct
_audit_creation_date 2017-09-07
_audit_creation_method
;
Olex2 1.2
(compiled 2017.08.10 svn.r3461 for OlexSys, GUI svn.r5381)
;
_audit_update_record
;
2017-11-25 deposited with the CCDC.
2018-02-28 downloaded from the CCDC.
;
_cell_angle_alpha 90
_cell_angle_beta 90
_cell_angle_gamma 90
_cell_formula_units_Z 4
_cell_length_a 11.2674(6)
_cell_length_b 12.6042(5)
_cell_length_c 19.7795(8)
_cell_measurement_reflns_used 3516
_cell_measurement_temperature 99.98(10)
_cell_measurement_theta_max 28.9030
_cell_measurement_theta_min 3.1740
_cell_volume 2809.0(2)
_computing_cell_refinement
'CrysAlisPro, Agilent Technologies, Version 1.171.36.28 (release 01-02-2013 CrysAlis171 .NET) (compiled Feb 1 2013,16:14:44)'
_computing_data_collection
'CrysAlisPro, Agilent Technologies, Version 1.171.36.28 (release 01-02-2013 CrysAlis171 .NET) (compiled Feb 1 2013,16:14:44)'
_computing_data_reduction
'CrysAlisPro, Agilent Technologies, Version 1.171.36.28 (release 01-02-2013 CrysAlis171 .NET) (compiled Feb 1 2013,16:14:44)'
_computing_molecular_graphics 'Olex2 (Dolomanov et al., 2009)'
_computing_publication_material 'Olex2 (Dolomanov et al., 2009)'
_computing_structure_refinement 'ShelXL (Sheldrick, 2015)'
_computing_structure_solution 'ShelXS (Sheldrick, 2008)'
_diffrn_ambient_temperature 99.98(10)
_diffrn_detector_area_resol_mean 15.9631
_diffrn_measured_fraction_theta_full 0.915
_diffrn_measured_fraction_theta_max 0.915
_diffrn_measurement_details
;
#__ type_ start__ end____ width___ exp.time_
  1 omega   23.00   48.50   0.7500  110.0000
omega____ theta____ kappa____ phi______ frames
    -      -17.0732   77.0000  120.0000 34

#__ type_ start__ end____ width___ exp.time_
  2 omega   -9.00   87.75   0.7500  110.0000
omega____ theta____ kappa____ phi______ frames
    -       18.8701   77.0000    0.0000 129

#__ type_ start__ end____ width___ exp.time_
  3 omega    9.00   89.25   0.7500  110.0000
omega____ theta____ kappa____ phi______ frames
    -       18.8701   77.0000 -120.0000 107
;
_diffrn_measurement_device_type 'SuperNova, Single source at offset, Eos'
_diffrn_measurement_method '\w scans'
_diffrn_orient_matrix_UB_11 -0.0374588000
_diffrn_orient_matrix_UB_12 0.0444690000
_diffrn_orient_matrix_UB_13 0.0051809000
_diffrn_orient_matrix_UB_21 -0.0478240000
_diffrn_orient_matrix_UB_22 -0.0344426000
_diffrn_orient_matrix_UB_23 0.0079532000
_diffrn_orient_matrix_UB_31 0.0165515000
_diffrn_orient_matrix_UB_32 0.0012691000
_diffrn_orient_matrix_UB_33 0.0345838000
_diffrn_radiation_monochromator mirror
_diffrn_radiation_type MoK\a
_diffrn_radiation_wavelength 0.71073
_diffrn_reflns_av_R_equivalents 0.0240
_diffrn_reflns_av_unetI/netI 0.0308
_diffrn_reflns_Laue_measured_fraction_full 0.915
_diffrn_reflns_Laue_measured_fraction_max 0.915
_diffrn_reflns_limit_h_max 11
_diffrn_reflns_limit_h_min -12
_diffrn_reflns_limit_k_max 10
_diffrn_reflns_limit_k_min -14
_diffrn_reflns_limit_l_max 13
_diffrn_reflns_limit_l_min -23
_diffrn_reflns_number 5978
_diffrn_reflns_point_group_measured_fraction_full 0.915
_diffrn_reflns_point_group_measured_fraction_max 0.915
_diffrn_reflns_theta_full 24.711
_diffrn_reflns_theta_max 24.711
_diffrn_reflns_theta_min 2.634
_diffrn_source 'SuperNova (Mo) X-ray Source'
_exptl_absorpt_coefficient_mu 1.040
_exptl_absorpt_correction_T_max 1.00000
_exptl_absorpt_correction_T_min 0.93645
_exptl_absorpt_correction_type multi-scan
_exptl_absorpt_process_details
'CrysAlisPro, Agilent Technologies, Version 1.171.36.28 (release 01-02-2013 CrysAlis171 .NET) (compiled Feb 1 2013,16:14:44) Empirical absorption correction using spherical harmonics, implemented in SCALE3 ABSPACK scaling algorithm.'
_exptl_crystal_colour violet
_exptl_crystal_colour_primary violet
_exptl_crystal_density_diffrn 1.891
_exptl_crystal_description plate
_exptl_crystal_F_000 1612
_exptl_crystal_size_max 0.2
_exptl_crystal_size_mid 0.1
_exptl_crystal_size_min 0.05
_refine_diff_density_max 0.309
_refine_diff_density_min -0.438
_refine_diff_density_rms 0.060
_refine_ls_extinction_method none
_refine_ls_goodness_of_fit_ref 1.049
_refine_ls_hydrogen_treatment constr
_refine_ls_matrix_type full
_refine_ls_number_parameters 272
_refine_ls_number_reflns 2192
_refine_ls_number_restraints 0
_refine_ls_restrained_S_all 1.049
_refine_ls_R_factor_all 0.0384
_refine_ls_R_factor_gt 0.0298
_refine_ls_shift/su_max 0.000
_refine_ls_shift/su_mean 0.000
_refine_ls_structure_factor_coef Fsqd
_refine_ls_weighting_details 'w=1/[\s^2^(Fo^2^)+(0.0271P)^2^+2.5598P] where P=(Fo^2^+2Fc^2^)/3'
_refine_ls_weighting_scheme calc
_refine_ls_wR_factor_gt 0.0654
_refine_ls_wR_factor_ref 0.0702
_reflns_Friedel_coverage 0.000
_reflns_number_gt 1874
_reflns_number_total 2192
_reflns_threshold_expression 'I > 2\s(I)'
_cod_data_source_file c8dt00283e2.cif
_cod_data_source_block kb2115
_cod_depositor_comments 'Adding full bibliography for 7045755--7045760.cif.'
_cod_database_code 7045757
_shelx_shelxl_version_number 2016/4
_chemical_oxdiff_formula 'Co N12 C18 H24 O6 S2'
_shelx_space_group_comment
;
The symmetry employed for this shelxl refinement is uniquely defined
by the following loop, which should always be used as a source of
symmetry information in preference to the above space-group names.
They are only intended as comments.
;
_shelx_estimated_absorpt_t_max 0.950
_shelx_estimated_absorpt_t_min 0.819
_reflns_odcompleteness_completeness 89.59
_reflns_odcompleteness_iscentric 1
_reflns_odcompleteness_theta 26.32
_olex2_refinement_description
;
1. Fixed Uiso
 At 1.2 times of:
  All C(H,H,H,H) groups, All N(H,H) groups
2. Others
 Sof(N3)=Sof(H3A)=Sof(H3B)=Sof(H8BC)=Sof(H8BD)=1-FVAR(1)
 Sof(N2)=Sof(H2A)=Sof(H2B)=Sof(H8AA)=Sof(H8AB)=FVAR(1)
 Sof(N5)=Sof(H5A)=Sof(H5B)=Sof(H9BC)=Sof(H9BD)=1-FVAR(2)
 Sof(N4)=Sof(H4A)=Sof(H4B)=Sof(H9AA)=Sof(H9AB)=FVAR(2)
 Sof(N7)=Sof(H7A)=Sof(H7B)=Sof(H10C)=Sof(H10D)=1-FVAR(3)
 Sof(N6)=Sof(H6A)=Sof(H6B)=Sof(H10A)=Sof(H10B)=FVAR(3)
 Sof(O23)=Sof(O24)=1-FVAR(4)
 Sof(O21)=Sof(O22)=FVAR(4)
 Sof(F29)=Sof(F30)=Sof(F31)=1-FVAR(5)
 Sof(F26)=Sof(F27)=Sof(F28)=FVAR(5)
 Fixed Sof: N19(0.5)
3.a Secondary CH2 refined with riding coordinates:
 N2(H2A,H2B), N3(H3A,H3B), N4(H4A,H4B), N5(H5A,H5B), N6(H6A,H6B), N7(H7A,H7B),
 C8(H8AA,H8AB), C8(H8BC,H8BD), C9(H9AA,H9AB), C9(H9BC,H9BD), C10(H10A,H10B),
 C10(H10C,H10D)
;
_olex2_submission_special_instructions 'No special instructions were received'

loop_
_space_group_symop_operation_xyz
'x, y, z'
'-x+1/2, -y+1/2, z+1/2'
'x+1/2, -y+1/2, -z'
'-x, y, -z+1/2'
'-x, -y, -z'
'x-1/2, y-1/2, -z-1/2'
'-x-1/2, y-1/2, z'
'x, -y, z-1/2'

loop_
_atom_site_label
_atom_site_type_symbol
_atom_site_fract_x
_atom_site_fract_y
_atom_site_fract_z
_atom_site_U_iso_or_equiv
_atom_site_adp_type
_atom_site_occupancy
_atom_site_site_symmetry_order
_atom_site_calc_flag
_atom_site_refinement_flags_posn
_atom_site_refinement_flags_adp
_atom_site_refinement_flags_occupancy
_atom_site_disorder_assembly
_atom_site_disorder_group
Co1 Co 0.000000 0.19544(3) 0.750000 0.01479(14) Uani 1 2 d S T P . .
N2 N -0.1298(3) 0.3124(2) 0.71818(14) 0.0223(9) Uani 0.752(5) 1 d . . . A 1
H2A H -0.201888 0.297467 0.736570 0.027 Uiso 0.752(5) 1 calc R . . A 1
H2B H -0.107294 0.378271 0.731992 0.027 Uiso 0.752(5) 1 calc R . . A 1
N3 N -0.1559(8) 0.2119(6) 0.6858(4) 0.021(3) Uiso 0.248(5) 1 d . . . A 2
H3A H -0.164647 0.153547 0.659191 0.026 Uiso 0.248(5) 1 calc R . . A 2
H3B H -0.222342 0.219450 0.711533 0.026 Uiso 0.248(5) 1 calc R . . A 2
N4 N 0.0517(3) 0.2108(2) 0.64503(13) 0.0208(9) Uani 0.757(5) 1 d . . . A 3
H4A H 0.131618 0.219722 0.641762 0.025 Uiso 0.757(5) 1 calc R . . A 3
H4B H 0.031134 0.151409 0.621648 0.025 Uiso 0.757(5) 1 calc R . . A 3
N5 N 0.0666(9) 0.3100(6) 0.6768(4) 0.021(3) Uani 0.243(5) 1 d . . . A 4
H5A H 0.066211 0.376288 0.694997 0.026 Uiso 0.243(5) 1 calc R . . A 4
H5B H 0.142403 0.293502 0.664892 0.026 Uiso 0.243(5) 1 calc R . . A 4
N6 N -0.1200(3) 0.06259(19) 0.73183(14) 0.0200(8) Uani 0.753(5) 1 d . . . A 5
H6A H -0.191301 0.074751 0.752015 0.024 Uiso 0.753(5) 1 calc R . . A 5
H6B H -0.132202 0.054096 0.686672 0.024 Uiso 0.753(5) 1 calc R . . A 5
N7 N -0.0760(8) 0.0657(6) 0.8066(4) 0.014(2) Uani 0.247(5) 1 d . . . A 6
H7A H -0.036129 0.055889 0.846094 0.017 Uiso 0.247(5) 1 calc R . . A 6
H7B H -0.153666 0.078757 0.816140 0.017 Uiso 0.247(5) 1 calc R . . A 6
C8 C -0.1366(3) 0.3084(2) 0.64339(13) 0.0275(7) Uani 1 1 d . . . . .
H8AA H -0.179113 0.371463 0.625988 0.033 Uiso 0.752(5) 1 calc R . . A 1
H8AB H -0.180092 0.244075 0.628800 0.033 Uiso 0.752(5) 1 calc R . . A 1
H8BC H -0.149059 0.373072 0.670875 0.033 Uiso 0.248(5) 1 calc R . . A 2
H8BD H -0.193817 0.309302 0.605405 0.033 Uiso 0.248(5) 1 calc R . . A 2
C9 C -0.0119(3) 0.3062(2) 0.61660(13) 0.0261(7) Uani 1 1 d . . . . .
H9AA H 0.030258 0.371839 0.629888 0.031 Uiso 0.757(5) 1 calc R . . A 3
H9AB H -0.013173 0.302240 0.566619 0.031 Uiso 0.757(5) 1 calc R . . A 3
H9BC H 0.002270 0.240441 0.590400 0.031 Uiso 0.243(5) 1 calc R . . A 4
H9BD H 0.002791 0.367981 0.586890 0.031 Uiso 0.243(5) 1 calc R . . A 4
C10 C -0.0641(3) -0.03350(18) 0.76059(16) 0.0304(7) Uani 1 1 d . . . . .
H10A H -0.104334 -0.097951 0.743501 0.037 Uiso 0.753(5) 1 calc R . . A 5
H10B H -0.070200 -0.032676 0.810514 0.037 Uiso 0.753(5) 1 calc R . . A 5
H10C H -0.083834 -0.099001 0.785807 0.037 Uiso 0.247(5) 1 calc R . . A 6
H10D H -0.116958 -0.027923 0.720784 0.037 Uiso 0.247(5) 1 calc R . . A 6
N11 N 0.500000 0.1996(2) 0.750000 0.0246(8) Uani 1 2 d S T P . .
S12 S 0.41979(7) 0.14281(5) 0.69608(3) 0.02259(19) Uani 1 1 d . . . . .
O13 O 0.32363(19) 0.21163(15) 0.67973(9) 0.0330(5) Uani 1 1 d . . . . .
O14 O 0.39295(19) 0.03360(14) 0.70824(10) 0.0334(5) Uani 1 1 d . . . . .
C15 C 0.5150(3) 0.1426(2) 0.62110(14) 0.0290(7) Uani 1 1 d . . . . .
F16 F 0.54995(17) 0.23985(13) 0.60607(9) 0.0439(5) Uani 1 1 d . . . . .
F17 F 0.61098(17) 0.08417(14) 0.63355(9) 0.0439(5) Uani 1 1 d . . . . .
F18 F 0.45832(18) 0.10191(15) 0.56925(8) 0.0465(5) Uani 1 1 d . . . . .
N19 N 0.0170(4) 0.0395(3) 0.5337(2) 0.0217(11) Uani 0.5 1 d . . . B .
S20 S 0.11816(7) 0.01786(5) 0.48064(4) 0.0311(2) Uani 1 1 d . . . . .
O21 O 0.1014(6) -0.0190(4) 0.4202(2) 0.0269(14) Uani 0.494(8) 1 d . . . B 7
O22 O 0.2054(5) 0.1082(3) 0.4935(2) 0.0283(17) Uani 0.494(8) 1 d . . . B 7
O23 O 0.1624(6) 0.0148(4) 0.4084(2) 0.0311(14) Uani 0.506(8) 1 d . . . B 8
O24 O 0.1140(5) 0.1081(3) 0.5142(2) 0.0356(18) Uani 0.506(8) 1 d . . . B 8
C25 C 0.2003(3) -0.0866(2) 0.52495(14) 0.0295(7) Uani 1 1 d . . . . .
F26 F 0.1927(6) -0.1774(3) 0.4906(3) 0.0423(19) Uani 0.492(10) 1 d . . . C 9
F27 F 0.1549(8) -0.0952(4) 0.5832(2) 0.046(2) Uani 0.492(10) 1 d . . . C 9
F28 F 0.3085(4) -0.0533(5) 0.5240(3) 0.0427(16) Uani 0.492(10) 1 d . . . C 9
F29 F 0.1390(5) -0.1766(3) 0.5278(3) 0.0371(17) Uani 0.508(10) 1 d . . . C 10
F30 F 0.2286(7) -0.0645(4) 0.59279(18) 0.0374(15) Uani 0.508(10) 1 d . . . C 10
F31 F 0.3062(4) -0.1089(6) 0.4979(3) 0.0428(17) Uani 0.508(10) 1 d . . . C 10

loop_
_atom_site_aniso_label
_atom_site_aniso_U_11
_atom_site_aniso_U_22
_atom_site_aniso_U_33
_atom_site_aniso_U_23
_atom_site_aniso_U_13
_atom_site_aniso_U_12
Co1 0.0181(3) 0.0117(2) 0.0146(2) 0.000 0.0006(2) 0.000
N2 0.024(2) 0.0184(15) 0.0242(16) 0.0012(13) -0.0010(14) 0.0005(13)
N4 0.019(2) 0.0251(16) 0.0184(15) -0.0033(13) 0.0020(13) -0.0063(13)
N5 0.016(6) 0.015(4) 0.034(5) 0.005(4) 0.007(4) 0.000(4)
N6 0.019(2) 0.0206(14) 0.0206(15) -0.0011(12) 0.0028(13) 0.0003(13)
N7 0.010(5) 0.019(4) 0.014(4) -0.003(4) -0.001(3) -0.002(3)
C8 0.034(2) 0.0233(13) 0.0250(14) 0.0043(12) -0.0078(13) 0.0006(13)
C9 0.034(2) 0.0266(13) 0.0176(13) 0.0072(12) -0.0024(13) -0.0075(13)
C10 0.032(2) 0.0134(12) 0.0457(18) 0.0053(13) 0.0062(15) -0.0033(12)
N11 0.026(2) 0.0176(14) 0.0307(17) 0.000 -0.0067(15) 0.000
S12 0.0194(5) 0.0233(3) 0.0251(4) -0.0016(3) 0.0041(3) -0.0034(3)
O13 0.0196(14) 0.0468(11) 0.0326(11) -0.0050(10) -0.0014(9) 0.0052(10)
O14 0.0401(16) 0.0263(10) 0.0337(11) -0.0025(9) 0.0057(10) -0.0154(9)
C15 0.025(2) 0.0326(15) 0.0292(15) 0.0034(13) 0.0026(13) -0.0018(14)
F16 0.0405(14) 0.0421(10) 0.0490(11) 0.0158(9) 0.0108(9) -0.0097(9)
F17 0.0319(13) 0.0547(11) 0.0451(11) 0.0042(9) 0.0140(9) 0.0160(9)
F18 0.0459(15) 0.0671(12) 0.0267(9) -0.0078(9) 0.0056(9) -0.0073(10)
N19 0.021(3) 0.022(2) 0.022(2) -0.0068(19) -0.001(2) -0.0023(19)
S20 0.0323(6) 0.0245(4) 0.0364(4) 0.0056(3) 0.0155(4) 0.0017(3)
O21 0.034(4) 0.032(2) 0.015(2) 0.0001(19) 0.003(2) 0.000(2)
O22 0.022(4) 0.033(2) 0.030(2) 0.0002(18) 0.001(2) -0.0092(19)
O23 0.024(4) 0.043(3) 0.026(2) 0.010(2) 0.006(2) 0.000(2)
O24 0.031(4) 0.0208(19) 0.055(3) -0.0107(19) -0.006(3) 0.0004(19)
C25 0.024(2) 0.0368(16) 0.0281(16) -0.0035(14) 0.0048(14) 0.0020(15)
F26 0.052(4) 0.0271(19) 0.048(3) -0.007(2) -0.009(3) 0.014(2)
F27 0.060(5) 0.059(3) 0.020(2) 0.009(2) 0.002(2) 0.013(3)
F28 0.021(3) 0.049(3) 0.058(3) 0.002(3) -0.012(2) 0.003(2)
F29 0.036(3) 0.0256(18) 0.050(3) 0.009(2) -0.007(2) 0.0003(17)
F30 0.038(4) 0.059(3) 0.0155(17) 0.0024(17) -0.0047(19) 0.002(2)
F31 0.030(3) 0.066(4) 0.032(2) 0.010(2) 0.0090(19) 0.015(3)

loop_
_atom_type_symbol
_atom_type_description
_atom_type_scat_dispersion_real
_atom_type_scat_dispersion_imag
_atom_type_scat_source
C C 0.0033 0.0016 'International Tables Vol C Tables 4.2.6.8 and 6.1.1.4'
H H 0.0000 0.0000 'International Tables Vol C Tables 4.2.6.8 and 6.1.1.4'
Co Co 0.3494 0.9721 'International Tables Vol C Tables 4.2.6.8 and 6.1.1.4'
F F 0.0171 0.0103 'International Tables Vol C Tables 4.2.6.8 and 6.1.1.4'
N N 0.0061 0.0033 'International Tables Vol C Tables 4.2.6.8 and 6.1.1.4'
O O 0.0106 0.0060 'International Tables Vol C Tables 4.2.6.8 and 6.1.1.4'
S S 0.1246 0.1234 'International Tables Vol C Tables 4.2.6.8 and 6.1.1.4'

loop_
_geom_angle_atom_site_label_1
_geom_angle_atom_site_label_2
_geom_angle_atom_site_label_3
_geom_angle
_geom_angle_site_symmetry_1
_geom_angle_site_symmetry_3
N2a Co1 N2 94.40(16) . 4_556
Co1 N2a H2A 110.2 . .
Co1 N2a H2B 110.2 . .
H2Aa N2a H2B 108.5 . .
N3b Co1 N3 169.1(4) . 4_556
Co1 N3b H3A 110.4 . .
H3Ab N3b H3B 108.6 . .
C9 C8 H8AA 110.2 . .
C9 C8 H8AB 110.2 . .
C9 C8 H8BC 110.0 . .
C9 C8 H8BD 110.0 . .
Co1 N3b H3B 110.4 . .
N4c Co1 N4 169.73(14) 4_556 .
Co1 N4c H4A 110.2 . .
Co1 N4c H4B 110.2 . .
H4Ac N4c H4B 108.5 . .
N5d Co1 N5 97.0(5) 4_556 .
Co1 N5d H5A 110.1 . .
H5Ad N5d H5B 108.5 . .
Co1 N5d H5B 110.1 . .
N6e Co1 N6 79.76(15) . 4_556
Co1 N6e H6A 110.2 . .
H6Ae N6e H6B 108.5 . .
Co1 N6e H6B 110.2 . .
N7f Co1 N7 81.5(4) . 4_556
Co1 N7f H7A 110.6 . .
Co1 N7f H7B 110.6 . .
H7Af N7f H7B 108.7 . .
N2a C8 H8AA 110.2 . .
N2a C8 H8AB 110.2 . .
H8AAa C8 H8AB 108.5 . .
N3b C8 H8BC 110.0 . .
H8BCb C8 H8BD 108.3 . .
N3b C8 H8BD 110.0 . .
N2a C8 C9 107.7(2) . .
N3b C8 C9 108.6(4) . .
C8 C9 N4 109.1(2) . .
N5d C9 C8 105.9(4) . .
C8 C9 H9AA 109.9 . .
C8 C9 H9AB 109.9 . .
C8 C9 H9BC 110.6 . .
C8 C9 H9BD 110.6 . .
N4c C9 H9AA 109.9 . .
H9AAc C9 H9AB 108.3 . .
N4c C9 H9AB 109.9 . .
N5d C9 H9BC 110.6 . .
H9BCd C9 H9BD 108.7 . .
N5d C9 H9BD 110.6 . .
N6e C10 C10 107.6(2) . 4_556
N6e C10 H10A 110.2 . .
H10Ae C10 H10B 108.5 . .
N6e C10 H10B 110.2 . .
N7f C10 H10C 110.9 . .
N7f C10 H10D 110.9 . .
H10Cf C10 H10D 108.9 . .
O24h N19 N19 108.1(4) . 5_556
O21g N19 N19 99.2(4) 5_556 5_556
O24h N19 S20 152.0(3) . 5_556
O24h N19 S20 51.6(2) . .
C10 C10 N7 104.3(4) 4_556 .
C10 C10 H10A 110.2 4_556 .
C10 C10 H10B 110.2 4_556 .
C10 C10 H10C 110.9 4_556 .
C10 C10 H10D 110.9 4_556 .
S12 N11 S12 125.78(18) 4_656 .
N11 S12 C15 102.34(10) . .
O13 S12 N11 108.32(12) . .
O13 S12 O14 117.61(13) . .
O13 S12 C15 105.21(13) . .
O14 S12 N11 116.50(13) . .
O14 S12 C15 105.00(12) . .
F16 C15 S12 110.8(2) . .
F16 C15 F17 108.2(2) . .
F17 C15 S12 109.09(19) . .
F18 C15 S12 110.4(2) . .
F18 C15 F16 109.4(2) . .
F18 C15 F17 108.9(2) . .
N19 N19 S20 54.8(3) 5_556 5_556
S20 N19 N19 62.7(3) . 5_556
S20 N19 S20 117.5(2) . 5_556
S20 N19 O21 159.2(3) . 5_556
O21g N19 S20 45.5(2) 5_556 5_556
N19 S20 N19 62.5(2) . 5_556
N19 S20 C25 103.00(18) 5_556 .
O24h S20 N19 59.2(3) . .
O23h S20 N19 150.7(3) . .
O22g S20 N19 156.5(2) . 5_556
O22g S20 N19 103.1(3) . .
O24h S20 N19 114.6(3) . 5_556
N19 S20 C25 99.90(18) . .
O23h S20 N19 97.2(3) . 5_556
O21g S20 N19 124.8(4) . .
O21g S20 N19 64.3(4) . 5_556
O21g S20 O22 121.0(3) . .
O24h S20 O23 120.7(3) . .
O23h S20 C25 105.5(2) . .
O21g S20 C25 104.9(2) . .
O24h S20 C25 113.4(2) . .
O22g S20 C25 97.5(2) . .
F27i C25 S20 107.0(3) . .
F28i C25 S20 103.6(3) . .
F26i C25 S20 109.9(3) . .
F30j C25 S20 115.4(2) . .
F29j C25 S20 111.8(3) . .
F31j C25 S20 114.2(2) . .
F27i C25 F26 111.3(4) . .
F28i C25 F26 109.4(4) . .
F27i C25 F28 115.1(4) . .
F29j C25 F30 104.2(3) . .
F31j C25 F30 102.8(3) . .
F29j C25 F31 107.5(4) . .
C8 N2a Co1 107.54(19) . .
C8 N3b Co1 106.7(5) . .
C8 N2a H2A 110.2 . .
C8 N2a H2B 110.2 . .
C8 N3b H3A 110.4 . .
C8 N3b H3B 110.4 . .
C9 N5d Co1 107.8(5) . .
C9 N4c Co1 107.53(18) . .
C9 N4c H4A 110.2 . .
C9 N4c H4B 110.2 . .
C9 N5d H5A 110.1 . .
C9 N5d H5B 110.1 . .
C10 N6e Co1 107.5(2) . .
C10 N7f Co1 105.8(4) . .
C10 N6e H6A 110.2 . .
C10 N6e H6B 110.2 . .
C10 N7f H7A 110.6 . .
C10 N7f H7B 110.6 . .
S20 O24h N19 69.2(3) . .
S20 O21g N19 70.2(3) . 5_556

loop_
_geom_bond_atom_site_label_1
_geom_bond_atom_site_label_2
_geom_bond_distance
_geom_bond_site_symmetry_2
Co1 N2 2.170(3) .
Co1 N2 2.170(3) 4_556
N2a H2A 0.9100 .
N2a H2B 0.9100 .
Co1 N3 2.177(9) .
Co1 N3 2.177(9) 4_556
N3b H3A 0.9100 .
N3b H3B 0.9100 .
Co1 N4 2.165(3) .
Co1 N4 2.165(3) 4_556
N4c H4A 0.9100 .
N4c H4B 0.9100 .
Co1 N5 2.178(8) 4_556
Co1 N5 2.178(8) .
N5d H5A 0.9100 .
N5d H5B 0.9100 .
Co1 N6 2.182(3) 4_556
Co1 N6 2.182(3) .
N6e H6A 0.9100 .
N6e H6B 0.9100 .
Co1 N7 2.159(8) .
Co1 N7 2.159(8) 4_556
N7f H7A 0.9100 .
N7f H7B 0.9100 .
N2a C8 1.482(4) .
N3b C8 1.494(8) .
N4c C9 1.508(4) .
N5d C9 1.484(9) .
N7f C10 1.552(8) .
N6e C10 1.479(4) .
O21g N19 1.636(8) 5_556
C8 H8AA 0.9900 .
C8 H8AB 0.9900 .
C8 H8BC 0.9900 .
C8 H8BD 0.9900 .
C8 C9 1.502(4) .
C9 H9AA 0.9900 .
C9 H9AB 0.9900 .
C9 H9BC 0.9900 .
C9 H9BD 0.9900 .
C10 C10 1.503(6) 4_556
C10 H10A 0.9900 .
C10 H10B 0.9900 .
C10 H10C 0.9900 .
C10 H10D 0.9900 .
N11 S12 1.5704(14) .
N11 S12 1.5704(14) 4_656
S12 O13 1.425(2) .
S12 O14 1.4298(18) .
S12 C15 1.830(3) .
C15 F16 1.321(3) .
C15 F17 1.332(3) .
C15 F18 1.312(3) .
N19 N19 1.707(8) 5_556
N19 S20 1.709(5) 5_556
N19 S20 1.573(4) .
N19 O21 1.636(8) 5_556
N19 O24 1.445(7) .
S20 N19 1.709(5) 5_556
S20 O21 1.296(4) .
S20 O22 1.526(4) .
S20 O23 1.514(5) .
S20 O24 1.318(4) .
S20 C25 1.833(3) .
C25 F26 1.333(5) .
C25 F27 1.265(5) .
C25 F28 1.289(5) .
C25 F29 1.329(5) .
C25 F30 1.407(5) .
C25 F31 1.337(5) .

loop_
_geom_torsion_atom_site_label_1
_geom_torsion_atom_site_label_2
_geom_torsion_atom_site_label_3
_geom_torsion_atom_site_label_4
_geom_torsion
_geom_torsion_site_symmetry_1
_geom_torsion_site_symmetry_4
Co1 N2a C8 C9 -45.9(2) . .
Co1 N3b C8 C9 44.9(5) . .
Co1 N5d C9 C8 46.6(5) . .
Co1 N4c C9 C8 -40.3(3) . .
Co1 N6e C10 C10 -45.2(3) . 4_556
Co1 N7f C10 C10 50.5(5) . 4_556
O21g N19 S20 O22g -168.5(10) 5_556 .
O24h N19 S20 O23h -98.7(6) . .
O21g N19 S20 O21g 47.8(11) 5_556 .
O22g S20 O21g N19 -154.0(3) . 5_556
O23h S20 O24h N19 145.8(3) . .
N11 S12 C15 F16 -55.5(2) . .
N11 S12 C15 F17 63.6(2) . .
N11 S12 C15 F18 -176.8(2) . .
S12 N11 S12 O13 152.85(10) 4_656 .
S12 N11 S12 O14 17.57(10) 4_656 .
S12 N11 S12 C15 -96.33(10) 4_656 .
O13 S12 C15 F16 57.7(2) . .
O13 S12 C15 F17 176.71(18) . .
O13 S12 C15 F18 -63.7(2) . .
O14 S12 C15 F16 -177.6(2) . .
O14 S12 C15 F17 -58.5(2) . .
O14 S12 C15 F18 61.1(2) . .
N19 N19 S20 O23h 50.4(7) 5_556 .
N19 N19 O24h S20 -28.8(4) 5_556 .
O21g N19 S20 N19 31.3(8) 5_556 5_556
O24h N19 S20 N19 -149.0(4) . 5_556
N19 N19 S20 O21g 16.5(4) 5_556 .
N19 N19 S20 O22g 160.2(3) 5_556 .
O24h N19 S20 C25 111.4(3) . .
O21g N19 S20 C25 -68.3(10) 5_556 .
N19 N19 S20 O24h 149.0(4) 5_556 .
N19 N19 S20 C25 -99.6(3) 5_556 .
S20 N19 S20 O23h 50.4(7) 5_556 .
S20 N19 S20 O22g 160.2(3) 5_556 .
S20 N19 S20 O21g 16.5(4) 5_556 .
S20 N19 S20 O24h 149.0(4) 5_556 .
S20 N19 O24h S20 -76.3(7) 5_556 .
N19 S20 O24h N19 30.2(4) 5_556 .
N19 S20 C25 F27i -6.6(5) . .
N19 S20 C25 F28i -128.7(4) . .
N19 S20 O21g N19 -16.2(4) . 5_556
N19 S20 C25 F28i 167.5(4) 5_556 .
N19 S20 C25 F30j -49.4(4) . .
N19 S20 C25 F27i -70.4(5) 5_556 .
N19 S20 C25 F30j -113.2(4) 5_556 .
N19 S20 C25 F31j 128.0(4) 5_556 .
N19 S20 C25 F31j -168.2(4) . .
N19 S20 C25 F29j 69.5(4) . .
N19 S20 C25 F26i 114.5(4) . .
N19 S20 C25 F29j 5.6(4) 5_556 .
N19 S20 C25 F26i 50.6(4) 5_556 .
S20 N19 S20 N19 0.000(1) 5_556 5_556
S20 N19 S20 C25 -99.6(3) 5_556 .
C25 S20 O21g N19 97.5(2) . 5_556
C25 S20 O24h N19 -87.7(3) . .
